data_4319680
loop_
_publ_author_name
'Qian-Feng Zhang'
'Joyce L. C. Chim'
'Willetta Lai'
'Wing-Tak Wong'
'Wa-Hung Leung'

_publ_contact_author_address
;
      Department of Chemistry
      The Hong Kong University of Science and Technology
      Clear Water Bay, Kowloon
      Hong Kong
;
_publ_contact_author_email chleung@ust.hk
_publ_contact_author_fax '852 23581594'
_publ_contact_author_name 'Dr. Wa-Hung Leung'
_publ_contact_author_phone '852 23587360'
_publ_section_title
;
 Bridged Dinitrogen Complexes of Iron and Chromium Porphyrins
;
_journal_name_full 'Inorganic Chemistry'
_journal_page_first 2470
_journal_page_last 2471
_journal_paper_doi 10.1021/ic001341g
_journal_volume 40
_journal_year 2001
_chemical_formula_sum 'C71 Cl5 F3 Fe N6 O3 P4 Re S'
_chemical_formula_weight 1617.09
_space_group_IT_number 14
_symmetry_cell_setting monoclinic
_symmetry_Int_Tables_number 14
_symmetry_space_group_name_Hall '-P 2yab'
_symmetry_space_group_name_H-M 'P 1 21/a 1'
_audit_creation_date 'Tue Aug 27 12:23:26 1996'
_audit_creation_method 'from TEXRAY.INF file'
_cell_angle_alpha 90.00(3)
_cell_angle_beta 116.24(2)
_cell_angle_gamma 90.00(2)
_cell_formula_units_Z 4
_cell_length_a 21.405(7)
_cell_length_b 18.896(4)
_cell_length_c 21.55(1)
_cell_measurement_reflns_used 25
_cell_measurement_temperature 298.2
_cell_measurement_theta_max 16.3
_cell_measurement_theta_min 13.4
_cell_volume 7818(5)
_computing_cell_refinement 'MSC/AFC Diffractometer Control'
_computing_data_collection 'MSC/AFC Diffractometer Control'
_computing_data_reduction teXsan
_computing_publication_material teXsan
_computing_structure_refinement teXsan
_diffrn_ambient_temperature 298.2
_diffrn_measurement_device AFC7R
_diffrn_measurement_method 'omega/2-theta scans'
_diffrn_orient_matrix_UB_11 0.03731
_diffrn_orient_matrix_UB_12 0.03494
_diffrn_orient_matrix_UB_13 0.00601
_diffrn_orient_matrix_UB_21 0.02073
_diffrn_orient_matrix_UB_22 -0.00671
_diffrn_orient_matrix_UB_23 0.05128
_diffrn_orient_matrix_UB_31 0.02985
_diffrn_orient_matrix_UB_32 -0.03917
_diffrn_orient_matrix_UB_33 -0.00323
_diffrn_radiation_monochromator graphite
_diffrn_radiation_source 'X-ray tube'
_diffrn_radiation_type MoKalpha
_diffrn_radiation_wavelength 0.7107
_diffrn_reflns_av_R_equivalents 3.76
_diffrn_reflns_limit_h_max 23
_diffrn_reflns_limit_h_min 0
_diffrn_reflns_limit_k_max 20
_diffrn_reflns_limit_k_min 0
_diffrn_reflns_limit_l_max 20
_diffrn_reflns_limit_l_min -23
_diffrn_reflns_number 10946
_diffrn_reflns_theta_max 22.50
_diffrn_standards_decay_% -10.98
_diffrn_standards_interval_count 250
_diffrn_standards_number 3
_exptl_absorpt_coefficient_mu 2.064
_exptl_absorpt_correction_T_max 1.000
_exptl_absorpt_correction_T_min 0.555
_exptl_absorpt_correction_type empirical
_exptl_absorpt_process_details psi-scan
_exptl_crystal_colour red
_exptl_crystal_density_diffrn 1.374
_exptl_crystal_description plate
_exptl_crystal_F_000 3124.00
_exptl_crystal_size_max 0.230
_exptl_crystal_size_mid 0.230
_exptl_crystal_size_min 0.220
_refine_diff_density_max 2.55
_refine_diff_density_min -1.27
_refine_ls_extinction_method none
_refine_ls_goodness_of_fit_obs 2.808
_refine_ls_hydrogen_treatment noref
_refine_ls_matrix_type full
_refine_ls_number_parameters 430
_refine_ls_number_reflns 6980
_refine_ls_number_restraints 0
_refine_ls_R_factor_obs 0.0811
_refine_ls_shift/esd_max 0.6420
_refine_ls_structure_factor_coef F
_refine_ls_weighting_scheme sigma
_refine_ls_wR_factor_obs 0.0871
_reflns_number_observed 6980
_reflns_number_total 10863
_reflns_observed_criterion 1.50
_cod_data_source_file ic001341g.cif
_cod_data_source_block IC001341G-CIF
_cod_depositor_comments
;
The following automatic conversions were performed:

'_atom_site_thermal_displace_type' tag value 'Uij' was replaced with
'Uani' value 187 times.

Automatic conversion script
Id: cif_fix_values 1646 2011-03-28 12:23:43Z adriana 
;
_cod_original_cell_volume 7818(4)
_cod_original_sg_symbol_H-M 'P 21/a '
_cod_original_formula_sum 'C71 Cl5 F3 Fe N6 O3 P4 S Re '
_cod_database_code 4319680

loop_
_symmetry_equiv_pos_as_xyz
'   +x,   +y,   +z'
'1/2-x,1/2+y,   -z'
'   -x,   -y,   -z'
'1/2+x,1/2-y,   +z'

loop_
_atom_site_aniso_label
_atom_site_aniso_U_11
_atom_site_aniso_U_22
_atom_site_aniso_U_33
_atom_site_aniso_U_12
_atom_site_aniso_U_13
_atom_site_aniso_U_23
Re(1) 0.0430(3) 0.0440(3) 0.0305(3) 0.0011(3) 0.0190(2) 0.0047(3)
Fe(1) 0.056(1) 0.055(1) 0.034(1) 0.004(1) 0.0244(9) 0.0058(10)
Cl(1) 0.069(2) 0.058(2) 0.039(2) 0.002(2) 0.032(2) 0.004(2)
Cl(2) 0.208(8) 0.186(8) 0.149(6) -0.020(6) 0.080(6) -0.022(6)
Cl(3) 0.136(6) 0.26(1) 0.257(9) 0.063(6) 0.093(6) 0.082(8)
Cl(4) 0.51(2) 0.29(1) 0.199(9) -0.12(1) 0.190(10) -0.048(9)
Cl(5) 0.34(1) 0.54(2) 0.25(1) -0.19(1) 0.125(10) 0.06(1)
P(1) 0.055(2) 0.052(3) 0.041(2) 0.010(2) 0.029(2) 0.013(2)
P(2) 0.048(2) 0.055(3) 0.051(2) -0.005(2) 0.027(2) 0.002(2)
P(3) 0.050(2) 0.051(3) 0.045(2) 0.003(2) 0.023(2) 0.005(2)
P(4) 0.045(2) 0.057(3) 0.040(2) -0.002(2) 0.018(2) 0.008(2)
N(1) 0.041(6) 0.061(8) 0.023(6) -0.001(6) 0.016(5) 0.008(6)
N(2) 0.065(7) 0.061(9) 0.035(6) 0.008(7) 0.027(5) 0.007(6)
N(3) 0.061(7) 0.059(8) 0.032(6) 0.002(6) 0.024(5) 0.000(6)
N(4) 0.060(8) 0.071(9) 0.027(6) 0.004(7) 0.023(5) 0.007(6)
N(5) 0.062(8) 0.062(8) 0.029(6) -0.002(7) 0.025(5) 0.004(6)
N(6) 0.054(7) 0.066(8) 0.029(6) 0.007(6) 0.025(5) 0.015(6)

loop_
_atom_site_label
_atom_site_fract_x
_atom_site_fract_y
_atom_site_fract_z
_atom_site_U_iso_or_equiv
_atom_site_thermal_displace_type
_atom_site_calc_flag
_atom_site_calc_attached_atom
Re(1) 0.09647(3) -0.01305(3) 0.87604(3) 0.0382(1) Uani ? ?
Fe(1) 0.0776(1) 0.0322(1) 0.64388(10) 0.0468(6) Uani ? ?
Cl(1) 0.0933(2) -0.0165(2) 0.9887(2) 0.052(1) Uani ? ?
Cl(2) 0.2673(4) 0.1326(4) 0.1926(4) 0.181(4) Uani ? ?
Cl(3) 0.2383(4) 0.0013(5) 0.2412(5) 0.215(4) Uani ? ?
Cl(4) 0.4379(7) 0.1039(6) 0.4065(5) 0.320(7) Uani ? ?
Cl(5) 0.3808(7) -0.0132(8) 0.4364(6) 0.378(8) Uani ? ?
S(1) 0.5786(6) 0.0655(6) 0.7899(6) 0.256(5) Uani ? ?
P(1) 0.0306(2) 0.0969(2) 0.8625(2) 0.047(1) Uani ? ?
P(2) 0.2070(2) 0.0526(2) 0.9230(2) 0.049(1) Uani ? ?
P(3) 0.1613(2) -0.1251(2) 0.9167(2) 0.048(1) Uani ? ?
P(4) -0.0129(2) -0.0784(2) 0.8185(2) 0.048(1) Uani ? ?
F(1) 0.5251 -0.0297 0.7927 0.2786 Uani ? ?
F(2) 0.4509 0.0578 0.7234 0.2786 Uani ? ?
F(3) 0.4987 0.0386 0.8438 0.2786 Uani ? ?
O(1) 0.5427 0.1420 0.7780 0.2786 Uani ? ?
O(2) 0.5702 0.0606 0.7164 0.2786 Uani ? ?
O(3) 0.6236 0.0294 0.8576 0.2786 Uani ? ?
N(1) 0.0945(5) -0.0039(6) 0.7906(5) 0.041(3) Uani ? ?
N(2) 0.0913(6) 0.0041(6) 0.7352(5) 0.051(4) Uani ? ?
N(3) 0.1508(6) -0.0292(6) 0.6302(5) 0.049(4) Uani ? ?
N(4) 0.0025(6) -0.0388(6) 0.5825(5) 0.051(4) Uani ? ?
N(5) -0.0002(6) 0.1062(6) 0.6154(5) 0.049(4) Uani ? ?
N(6) 0.1484(6) 0.1152(6) 0.6694(5) 0.047(4) Uani ? ?
C(1) 0.0001(7) 0.1374(8) 0.7769(7) 0.054(4) Uani ? ?
C(2) -0.0519(7) 0.0888(8) 0.8732(7) 0.054(4) Uani ? ?
C(3) 0.0685(7) 0.1719(8) 0.9210(7) 0.050(4) Uani ? ?
C(4) 0.0727(8) 0.2405(8) 0.8946(8) 0.060(5) Uani ? ?
C(5) 0.0966(9) 0.2970(9) 0.9440(9) 0.073(5) Uani ? ?
C(6) 0.1178(9) 0.2895(9) 1.0134(9) 0.074(5) Uani ? ?
C(7) 0.1130(8) 0.2214(8) 1.0385(8) 0.061(5) Uani ? ?
C(8) 0.0887(8) 0.1632(8) 0.9931(8) 0.062(5) Uani ? ?
C(9) 0.2032(8) 0.1352(8) 0.8744(8) 0.068(5) Uani ? ?
C(10) 0.2426(8) 0.0809(8) 1.0149(8) 0.066(5) Uani ? ?
C(11) 0.2807(7) 0.0155(8) 0.9161(7) 0.051(4) Uani ? ?
C(12) 0.3470(8) 0.0026(8) 0.9745(8) 0.061(5) Uani ? ?
C(13) 0.4042(8) -0.0275(8) 0.9668(8) 0.066(5) Uani ? ?
C(14) 0.3972(8) -0.0446(9) 0.9006(8) 0.068(5) Uani ? ?
C(15) 0.3338(8) -0.0334(8) 0.8429(8) 0.070(5) Uani ? ?
C(16) 0.2765(8) -0.0016(8) 0.8504(8) 0.064(5) Uani ? ?
C(17) 0.2351(7) -0.1177(8) 1.0053(7) 0.053(4) Uani ? ?
C(18) 0.2023(8) -0.1617(8) 0.8634(8) 0.064(5) Uani ? ?
C(19) 0.1173(8) -0.2036(8) 0.9332(8) 0.058(4) Uani ? ?
C(20) 0.0929(8) -0.1962(8) 0.9836(8) 0.061(5) Uani ? ?
C(21) 0.0646(8) -0.2570(9) 1.0016(8) 0.073(5) Uani ? ?
C(22) 0.0643(8) -0.3218(9) 0.9704(9) 0.072(5) Uani ? ?
C(23) 0.0874(9) -0.3305(9) 0.9198(9) 0.074(5) Uani ? ?
C(24) 0.1158(8) -0.2697(9) 0.8992(8) 0.066(5) Uani ? ?
C(25) -0.0610(7) -0.0959(8) 0.8699(7) 0.053(4) Uani ? ?
C(26) -0.0774(7) -0.0387(8) 0.7380(7) 0.056(4) Uani ? ?
C(27) -0.0093(7) -0.1650(8) 0.7828(7) 0.052(4) Uani ? ?
C(28) -0.0423(8) -0.2246(9) 0.7926(8) 0.064(5) Uani ? ?
C(29) -0.0373(9) -0.2909(9) 0.7645(9) 0.079(6) Uani ? ?
C(30) -0.0024(9) -0.2949(10) 0.7237(10) 0.088(6) Uani ? ?
C(31) 0.0295(9) -0.2363(9) 0.7101(9) 0.078(6) Uani ? ?
C(32) 0.0269(8) -0.1681(8) 0.7407(8) 0.065(5) Uani ? ?
C(33) 0.1411(7) -0.1000(8) 0.6095(7) 0.051(4) Uani ? ?
C(34) 0.2077(8) -0.1272(8) 0.6188(7) 0.055(4) Uani ? ?
C(35) 0.2196(9) -0.2058(9) 0.6074(9) 0.077(5) Uani ? ?
C(36) 0.2346(10) -0.249(1) 0.6735(10) 0.098(7) Uani ? ?
C(37) 0.2546(8) -0.0758(9) 0.6428(8) 0.064(5) Uani ? ?
C(38) 0.3314(8) -0.0777(9) 0.6589(8) 0.068(5) Uani ? ?
C(39) 0.3436(9) -0.0467(10) 0.5977(9) 0.085(6) Uani ? ?
C(40) 0.2193(7) -0.0132(8) 0.6514(7) 0.049(4) Uani ? ?
C(41) 0.2524(7) 0.0512(8) 0.6796(7) 0.053(4) Uani ? ?
C(42) 0.2177(7) 0.1095(8) 0.6884(7) 0.052(4) Uani ? ?
C(43) 0.2510(8) 0.1768(8) 0.7161(7) 0.055(4) Uani ? ?
C(44) 0.3278(9) 0.1907(9) 0.7438(9) 0.081(6) Uani ? ?
C(45) 0.3702(9) 0.1717(10) 0.8219(9) 0.088(6) Uani ? ?
C(46) 0.2000(8) 0.2239(8) 0.7125(8) 0.063(5) Uani ? ?
C(47) 0.2082(8) 0.2999(9) 0.7351(9) 0.073(5) Uani ? ?
C(48) 0.2214(10) 0.307(1) 0.812(1) 0.095(7) Uani ? ?
C(49) 0.1357(7) 0.1853(7) 0.6828(7) 0.048(4) Uani ? ?
C(50) 0.0703(8) 0.2131(8) 0.6662(8) 0.057(4) Uani ? ?
C(51) 0.0077(7) 0.1765(8) 0.6323(7) 0.047(4) Uani ? ?
C(52) -0.0615(8) 0.2080(8) 0.6153(8) 0.056(4) Uani ? ?
C(53) -0.0723(9) 0.2855(9) 0.6275(9) 0.075(5) Uani ? ?
C(54) -0.0694(10) 0.334(1) 0.5675(10) 0.096(7) Uani ? ?
C(55) -0.1082(8) 0.1574(8) 0.5861(8) 0.061(5) Uani ? ?
C(56) -0.1872(9) 0.1614(9) 0.5627(9) 0.079(6) Uani ? ?
C(57) -0.2089(10) 0.128(1) 0.6182(10) 0.093(6) Uani ? ?
C(58) -0.0705(8) 0.0926(8) 0.5869(8) 0.055(4) Uani ? ?
C(59) -0.1025(7) 0.0291(8) 0.5594(8) 0.057(4) Uani ? ?
C(60) -0.0695(7) -0.0325(8) 0.5565(7) 0.050(4) Uani ? ?
C(61) -0.1007(8) -0.0984(8) 0.5279(8) 0.061(5) Uani ? ?
C(62) -0.1798(9) -0.1090(9) 0.4970(9) 0.080(6) Uani ? ?
C(63) -0.205(1) -0.126(1) 0.554(1) 0.102(7) Uani ? ?
C(64) -0.0515(8) -0.1448(8) 0.5332(8) 0.056(4) Uani ? ?
C(65) -0.0570(9) -0.2196(10) 0.5054(9) 0.082(6) Uani ? ?
C(66) -0.100(1) -0.270(1) 0.526(1) 0.15(1) Uani ? ?
C(67) 0.0145(7) -0.1094(8) 0.5669(7) 0.053(4) Uani ? ?
C(68) 0.0787(8) -0.1366(8) 0.5801(7) 0.055(4) Uani ? ?
C(69) 0.2515 0.0496 0.1774 0.1369 Uani ? ?
C(70) 0.4132 0.0205 0.3976 0.1968 Uani ? ?
C(71) 0.5158 0.0375 0.7880 0.2786 Uani ? ?
H(1) 0.0384 0.1577 0.7723 0.0645 Uani ? ?
H(2) -0.0210 0.1023 0.7423 0.0645 Uani ? ?
H(3) -0.0331 0.1732 0.7716 0.0645 Uani ? ?
H(4) -0.0777 0.1316 0.8589 0.0647 Uani ? ?
H(5) -0.0790 0.0507 0.8457 0.0647 Uani ? ?
H(6) -0.0404 0.0800 0.9204 0.0647 Uani ? ?
H(7) 0.0603 0.2480 0.8470 0.0723 Uani ? ?
H(8) 0.0978 0.3432 0.9271 0.0876 Uani ? ?
H(9) 0.1352 0.3287 1.0439 0.0886 Uani ? ?
H(10) 0.1263 0.2148 1.0864 0.0727 Uani ? ?
H(11) 0.0857 0.1178 1.0107 0.0739 Uani ? ?
H(12) 0.2457 0.1605 0.8976 0.0812 Uani ? ?
H(13) 0.1964 0.1235 0.8290 0.0812 Uani ? ?
H(14) 0.1656 0.1637 0.8719 0.0812 Uani ? ?
H(15) 0.2611 0.0410 1.0441 0.0795 Uani ? ?
H(16) 0.2786 0.1147 1.0242 0.0795 Uani ? ?
H(17) 0.2066 0.1015 1.0232 0.0795 Uani ? ?
H(18) 0.3527 0.0146 1.0195 0.0729 Uani ? ?
H(19) 0.4471 -0.0359 1.0064 0.0791 Uani ? ?
H(20) 0.4356 -0.0637 0.8953 0.0819 Uani ? ?
H(21) 0.3284 -0.0468 0.7983 0.0836 Uani ? ?
H(22) 0.2346 0.0082 0.8101 0.0764 Uani ? ?
H(23) 0.2617 -0.1601 1.0162 0.0641 Uani ? ?
H(24) 0.2638 -0.0789 1.0067 0.0641 Uani ? ?
H(25) 0.2171 -0.1105 1.0380 0.0641 Uani ? ?
H(26) 0.2343 -0.1980 0.8886 0.0770 Uani ? ?
H(27) 0.1673 -0.1809 0.8218 0.0770 Uani ? ?
H(28) 0.2263 -0.1251 0.8527 0.0770 Uani ? ?
H(29) 0.0952 -0.1519 1.0052 0.0728 Uani ? ?
H(30) 0.0462 -0.2533 1.0344 0.0876 Uani ? ?
H(31) 0.0474 -0.3622 0.9845 0.0858 Uani ? ?
H(32) 0.0847 -0.3755 0.8990 0.0888 Uani ? ?
H(33) 0.1324 -0.2734 0.8651 0.0797 Uani ? ?
H(34) -0.0657 -0.0531 0.8906 0.0642 Uani ? ?
H(35) -0.1059 -0.1140 0.8405 0.0642 Uani ? ?
H(36) -0.0362 -0.1296 0.9049 0.0642 Uani ? ?
H(37) -0.0864 0.0086 0.7466 0.0675 Uani ? ?
H(38) -0.0599 -0.0389 0.7045 0.0675 Uani ? ?
H(39) -0.1194 -0.0653 0.7213 0.0675 Uani ? ?
H(40) -0.0683 -0.2207 0.8185 0.0769 Uani ? ?
H(41) -0.0576 -0.3319 0.7736 0.0946 Uani ? ?
H(42) -0.0001 -0.3393 0.7041 0.1054 Uani ? ?
H(43) 0.0525 -0.2408 0.6814 0.0938 Uani ? ?
H(44) 0.0485 -0.1273 0.7330 0.0779 Uani ? ?
H(45) 0.1791 -0.2240 0.5699 0.0921 Uani ? ?
H(46) 0.2582 -0.2096 0.5969 0.0921 Uani ? ?
H(47) 0.1960 -0.2452 0.6840 0.1174 Uani ? ?
H(48) 0.2419 -0.2970 0.6662 0.1174 Uani ? ?
H(49) 0.2750 -0.2306 0.7110 0.1174 Uani ? ?
H(50) 0.3572 -0.0505 0.6993 0.0816 Uani ? ?
H(51) 0.3472 -0.1253 0.6667 0.0816 Uani ? ?
H(52) 0.3010 0.0550 0.6932 0.0635 Uani ? ?
H(53) 0.3453 0.1633 0.7179 0.0967 Uani ? ?
H(54) 0.3344 0.2395 0.7380 0.0967 Uani ? ?
H(55) 0.3643 0.1229 0.8285 0.1056 Uani ? ?
H(56) 0.4181 0.1813 0.8361 0.1056 Uani ? ?
H(57) 0.3539 0.1992 0.8486 0.1056 Uani ? ?
H(58) 0.2465 0.3198 0.7302 0.0878 Uani ? ?
H(59) 0.1669 0.3249 0.7065 0.0878 Uani ? ?
H(60) 0.2628 0.2824 0.8411 0.1139 Uani ? ?
H(61) 0.2262 0.3556 0.8248 0.1139 Uani ? ?
H(62) 0.1832 0.2874 0.8174 0.1139 Uani ? ?
H(63) 0.0679 0.2608 0.6790 0.0679 Uani ? ?
H(64) -0.1164 0.2909 0.6275 0.0905 Uani ? ?
H(65) -0.0366 0.2999 0.6710 0.0905 Uani ? ?
H(66) -0.0253 0.3290 0.5675 0.1146 Uani ? ?
H(67) -0.1050 0.3197 0.5239 0.1146 Uani ? ?
H(68) -0.0764 0.3822 0.5756 0.1146 Uani ? ?
H(69) -0.2011 0.2096 0.5557 0.0949 Uani ? ?
H(70) -0.2104 0.1362 0.5205 0.0949 Uani ? ?
H(71) -0.2579 0.1316 0.6016 0.1110 Uani ? ?
H(72) -0.1952 0.0801 0.6256 0.1110 Uani ? ?
H(73) -0.1864 0.1536 0.6605 0.1110 Uani ? ?
H(74) -0.1518 0.0277 0.5409 0.0679 Uani ? ?
H(75) -0.2021 -0.0670 0.4734 0.0964 Uani ? ?
H(76) -0.1925 -0.1473 0.4652 0.0964 Uani ? ?
H(77) -0.1929 -0.0878 0.5855 0.1225 Uani ? ?
H(78) -0.2542 -0.1318 0.5320 0.1225 Uani ? ?
H(79) -0.1835 -0.1680 0.5772 0.1225 Uani ? ?
H(80) -0.0775 -0.2171 0.4563 0.0978 Uani ? ?
H(81) -0.0113 -0.2384 0.5222 0.0978 Uani ? ?
H(82) -0.1466 -0.2526 0.5088 0.1847 Uani ? ?
H(83) -0.1012 -0.3155 0.5064 0.1847 Uani ? ?
H(84) -0.0804 -0.2739 0.5747 0.1847 Uani ? ?
H(85) 0.0804 -0.1847 0.5681 0.0660 Uani ? ?
H(86) 0.3918 -0.0484 0.6092 0.1015 Uani ? ?
H(87) 0.3183 -0.0738 0.5571 0.1015 Uani ? ?
H(88) 0.3280 0.0010 0.5896 0.1015 Uani ? ?
H(89) 0.2107 0.0450 0.1349 0.1643 Uani ? ?
H(90) 0.2899 0.0290 0.1731 0.1643 Uani ? ?
H(91) 0.3811 0.0152 0.3503 0.2362 Uani ? ?
H(92) 0.4540 -0.0063 0.4071 0.2362 Uani ? ?

loop_
_atom_type_symbol
_atom_type_oxidation_number
_atom_type_number_in_cell
_atom_type_scat_dispersion_real
_atom_type_scat_dispersion_imag
_atom_type_scat_source
Fe 0 4 0.346 0.844 'International Tables'
Re 0 4 -1.018 7.231 'International Tables'
P 0 16 0.102 0.094 'International Tables'
Cl 0 20 0.148 0.159 'International Tables'
O 0 12 0.011 0.006 'International Tables'
N 0 24 0.006 0.003 'International Tables'
C 0 284 0.003 0.002 'International Tables'
S 0 4 0.125 0.123 'International Tables'
F 0 12 0.017 0.010 'International Tables'

loop_
_geom_angle_atom_site_label_1
_geom_angle_atom_site_label_2
_geom_angle_atom_site_label_3
_geom_angle
_geom_angle_site_symmetry_1
_geom_angle_site_symmetry_2
_geom_angle_site_symmetry_3
_geom_angle_publ_flag
Cl(1) Re(1) P(1) 82.8(1) ? ? ? yes
Cl(1) Re(1) P(2) 92.8(1) ? ? ? yes
Cl(1) Re(1) P(3) 83.3(1) ? ? ? yes
Cl(1) Re(1) P(4) 92.8(1) ? ? ? yes
Cl(1) Re(1) N(1) 175.3(4) ? ? ? yes
P(1) Re(1) P(2) 91.1(1) ? ? ? yes
P(1) Re(1) P(3) 166.1(2) ? ? ? yes
P(1) Re(1) P(4) 89.8(1) ? ? ? yes
P(1) Re(1) N(1) 92.5(4) ? ? ? yes
P(2) Re(1) P(3) 90.0(1) ? ? ? yes
P(2) Re(1) P(4) 174.4(2) ? ? ? yes
P(2) Re(1) N(1) 87.5(3) ? ? ? yes
P(3) Re(1) P(4) 90.5(1) ? ? ? yes
P(3) Re(1) N(1) 101.4(4) ? ? ? yes
P(4) Re(1) N(1) 86.9(3) ? ? ? yes
N(2) Fe(1) N(3) 102.0(5) ? ? ? yes
N(2) Fe(1) N(4) 101.5(5) ? ? ? yes
N(2) Fe(1) N(5) 103.3(5) ? ? ? yes
N(2) Fe(1) N(6) 100.0(5) ? ? ? yes
N(3) Fe(1) N(4) 88.2(5) ? ? ? yes
N(3) Fe(1) N(5) 154.7(5) ? ? ? yes
N(3) Fe(1) N(6) 87.2(5) ? ? ? yes
N(4) Fe(1) N(5) 87.2(4) ? ? ? yes
N(4) Fe(1) N(6) 158.5(5) ? ? ? yes
N(5) Fe(1) N(6) 88.0(5) ? ? ? yes
O(1) S(1) O(2) 93.5(6) ? ? ? yes
O(1) S(1) O(3) 128.2(9) ? ? ? yes
O(1) S(1) C(71) 87.2(7) ? ? ? yes
O(2) S(1) O(3) 135.4(9) ? ? ? yes
O(2) S(1) C(71) 105.7(6) ? ? ? yes
O(3) S(1) C(71) 92.9(8) ? ? ? yes
Re(1) P(1) C(1) 113.8(6) ? ? ? yes
Re(1) P(1) C(2) 115.9(5) ? ? ? yes
Re(1) P(1) C(3) 121.1(4) ? ? ? yes
C(1) P(1) C(2) 102.8(7) ? ? ? yes
C(1) P(1) C(3) 102.9(7) ? ? ? yes
C(2) P(1) C(3) 97.7(7) ? ? ? yes
Re(1) P(2) C(9) 113.4(5) ? ? ? yes
Re(1) P(2) C(10) 116.8(6) ? ? ? yes
Re(1) P(2) C(11) 119.4(5) ? ? ? yes
C(9) P(2) C(10) 104.6(7) ? ? ? yes
C(9) P(2) C(11) 95.8(8) ? ? ? yes
C(10) P(2) C(11) 103.8(7) ? ? ? yes
Re(1) P(3) C(17) 112.7(5) ? ? ? yes
Re(1) P(3) C(18) 116.4(5) ? ? ? yes
Re(1) P(3) C(19) 119.7(5) ? ? ? yes
C(17) P(3) C(18) 104.0(7) ? ? ? yes
C(17) P(3) C(19) 97.7(7) ? ? ? yes
C(18) P(3) C(19) 103.7(8) ? ? ? yes
Re(1) P(4) C(25) 116.8(4) ? ? ? yes
Re(1) P(4) C(26) 115.2(5) ? ? ? yes
Re(1) P(4) C(27) 117.2(5) ? ? ? yes
C(25) P(4) C(26) 104.7(7) ? ? ? yes
C(25) P(4) C(27) 103.3(8) ? ? ? yes
C(26) P(4) C(27) 97.0(6) ? ? ? yes
Re(1) N(1) N(2) 177(1) ? ? ? yes
Fe(1) N(2) N(1) 170(1) ? ? ? yes
Fe(1) N(3) C(33) 124(1) ? ? ? yes
Fe(1) N(3) C(40) 126.6(9) ? ? ? yes
C(33) N(3) C(40) 107(1) ? ? ? yes
Fe(1) N(4) C(60) 127.8(10) ? ? ? yes
Fe(1) N(4) C(67) 126.0(9) ? ? ? yes
C(60) N(4) C(67) 105(1) ? ? ? yes
Fe(1) N(5) C(51) 126.5(9) ? ? ? yes
Fe(1) N(5) C(58) 126.2(10) ? ? ? yes
C(51) N(5) C(58) 106(1) ? ? ? yes
Fe(1) N(6) C(42) 126.2(10) ? ? ? yes
Fe(1) N(6) C(49) 125(1) ? ? ? yes
C(42) N(6) C(49) 107(1) ? ? ? yes
P(1) C(3) C(4) 120(1) ? ? ? yes
P(1) C(3) C(8) 119(1) ? ? ? yes
C(4) C(3) C(8) 119(1) ? ? ? yes
C(3) C(4) C(5) 116(1) ? ? ? yes
C(4) C(5) C(6) 124(1) ? ? ? yes
C(5) C(6) C(7) 117(1) ? ? ? yes
C(6) C(7) C(8) 120(1) ? ? ? yes
C(3) C(8) C(7) 120(1) ? ? ? yes
P(2) C(11) C(12) 123(1) ? ? ? yes
P(2) C(11) C(16) 120.2(10) ? ? ? yes
C(12) C(11) C(16) 115(1) ? ? ? yes
C(11) C(12) C(13) 122(1) ? ? ? yes
C(12) C(13) C(14) 119(1) ? ? ? yes
C(13) C(14) C(15) 119(1) ? ? ? yes
C(14) C(15) C(16) 120(1) ? ? ? yes
C(11) C(16) C(15) 121(1) ? ? ? yes
P(3) C(19) C(20) 117(1) ? ? ? yes
P(3) C(19) C(24) 119(1) ? ? ? yes
C(20) C(19) C(24) 123(1) ? ? ? yes
C(19) C(20) C(21) 118(1) ? ? ? yes
C(20) C(21) C(22) 118(1) ? ? ? yes
C(21) C(22) C(23) 123(1) ? ? ? yes
C(22) C(23) C(24) 118(1) ? ? ? yes
C(19) C(24) C(23) 116(1) ? ? ? yes
P(4) C(27) C(28) 122(1) ? ? ? yes
P(4) C(27) C(32) 116(1) ? ? ? yes
C(28) C(27) C(32) 121(1) ? ? ? yes
C(27) C(28) C(29) 120(1) ? ? ? yes
C(28) C(29) C(30) 118(1) ? ? ? yes
C(29) C(30) C(31) 122(1) ? ? ? yes
C(30) C(31) C(32) 119(1) ? ? ? yes
C(27) C(32) C(31) 117(1) ? ? ? yes
N(3) C(33) C(34) 107(1) ? ? ? yes
N(3) C(33) C(68) 126(1) ? ? ? yes
C(34) C(33) C(68) 125(1) ? ? ? yes
C(33) C(34) C(35) 122(1) ? ? ? yes
C(33) C(34) C(37) 108(1) ? ? ? yes
C(35) C(34) C(37) 128(1) ? ? ? yes
C(34) C(35) C(36) 109(1) ? ? ? yes
C(34) C(37) C(38) 128(1) ? ? ? yes
C(34) C(37) C(40) 107(1) ? ? ? yes
C(38) C(37) C(40) 123(1) ? ? ? yes
C(37) C(38) C(39) 111(1) ? ? ? yes
N(3) C(40) C(37) 108(1) ? ? ? yes
N(3) C(40) C(41) 127(1) ? ? ? yes
C(37) C(40) C(41) 124(1) ? ? ? yes
C(40) C(41) C(42) 123(1) ? ? ? yes
N(6) C(42) C(41) 126(1) ? ? ? yes
N(6) C(42) C(43) 109(1) ? ? ? yes
C(41) C(42) C(43) 123(1) ? ? ? yes
C(42) C(43) C(44) 124(1) ? ? ? yes
C(42) C(43) C(46) 107(1) ? ? ? yes
C(44) C(43) C(46) 127(1) ? ? ? yes
C(43) C(44) C(45) 113(1) ? ? ? yes
C(43) C(46) C(47) 128(1) ? ? ? yes
C(43) C(46) C(49) 105(1) ? ? ? yes
C(47) C(46) C(49) 125(1) ? ? ? yes
C(46) C(47) C(48) 111(1) ? ? ? yes
N(6) C(49) C(46) 109(1) ? ? ? yes
N(6) C(49) C(50) 124(1) ? ? ? yes
C(46) C(49) C(50) 125(1) ? ? ? yes
C(49) C(50) C(51) 125(1) ? ? ? yes
N(5) C(51) C(50) 126(1) ? ? ? yes
N(5) C(51) C(52) 109(1) ? ? ? yes
C(50) C(51) C(52) 123(1) ? ? ? yes
C(51) C(52) C(53) 123(1) ? ? ? yes
C(51) C(52) C(55) 106(1) ? ? ? yes
C(53) C(52) C(55) 129(1) ? ? ? yes
C(52) C(53) C(54) 110(1) ? ? ? yes
C(52) C(55) C(56) 127(1) ? ? ? yes
C(52) C(55) C(58) 107(1) ? ? ? yes
C(56) C(55) C(58) 124(1) ? ? ? yes
C(55) C(56) C(57) 112(1) ? ? ? yes
N(5) C(58) C(55) 109(1) ? ? ? yes
N(5) C(58) C(59) 126(1) ? ? ? yes
C(55) C(58) C(59) 123(1) ? ? ? yes
C(58) C(59) C(60) 125(1) ? ? ? yes
N(4) C(60) C(59) 123(1) ? ? ? yes
N(4) C(60) C(61) 108(1) ? ? ? yes
C(59) C(60) C(61) 127(1) ? ? ? yes
C(60) C(61) C(62) 121(1) ? ? ? yes
C(60) C(61) C(64) 109(1) ? ? ? yes
C(62) C(61) C(64) 129(1) ? ? ? yes
C(61) C(62) C(63) 112(1) ? ? ? yes
C(61) C(64) C(65) 130(1) ? ? ? yes
C(61) C(64) C(67) 107(1) ? ? ? yes
C(65) C(64) C(67) 121(1) ? ? ? yes
C(64) C(65) C(66) 114(1) ? ? ? yes
N(4) C(67) C(64) 108(1) ? ? ? yes
N(4) C(67) C(68) 124(1) ? ? ? yes
C(64) C(67) C(68) 126(1) ? ? ? yes
C(33) C(68) C(67) 125(1) ? ? ? yes
Cl(2) C(69) Cl(3) 115.8(5) ? ? ? yes
Cl(4) C(70) Cl(5) 124.4(8) ? ? ? yes
S(1) C(71) F(1) 104.7(5) ? ? ? yes
S(1) C(71) F(2) 113.6(4) ? ? ? yes
S(1) C(71) F(3) 124.6(5) ? ? ? yes
F(1) C(71) F(2) 111.7790(3) ? ? ? yes
F(1) C(71) F(3) 92.131(2) ? ? ? yes
F(2) C(71) F(3) 107.61(2) ? ? ? yes

loop_
_geom_bond_atom_site_label_1
_geom_bond_atom_site_label_2
_geom_bond_distance
_geom_bond_site_symmetry_1
_geom_bond_site_symmetry_2
_geom_bond_publ_flag
Re(1) Cl(1) 2.458(4) ? ? yes
Re(1) P(1) 2.455(4) ? ? yes
Re(1) P(2) 2.457(4) ? ? yes
Re(1) P(3) 2.470(4) ? ? yes
Re(1) P(4) 2.444(4) ? ? yes
Re(1) N(1) 1.83(1) ? ? yes
Fe(1) N(2) 1.93(1) ? ? yes
Fe(1) N(3) 2.07(1) ? ? yes
Fe(1) N(4) 2.06(1) ? ? yes
Fe(1) N(5) 2.05(1) ? ? yes
Fe(1) N(6) 2.08(1) ? ? yes
Cl(2) C(69) 1.607(8) ? ? yes
Cl(3) C(69) 1.77(1) ? ? yes
Cl(4) C(70) 1.65(1) ? ? yes
Cl(5) C(70) 1.45(2) ? ? yes
S(1) O(1) 1.60(1) ? ? yes
S(1) O(2) 1.52(1) ? ? yes
S(1) O(3) 1.51(1) ? ? yes
S(1) C(71) 1.43(1) ? ? yes
P(1) C(1) 1.83(2) ? ? yes
P(1) C(2) 1.88(2) ? ? yes
P(1) C(3) 1.83(1) ? ? yes
P(2) C(9) 1.86(2) ? ? yes
P(2) C(10) 1.86(2) ? ? yes
P(2) C(11) 1.79(2) ? ? yes
P(3) C(17) 1.87(1) ? ? yes
P(3) C(18) 1.86(2) ? ? yes
P(3) C(19) 1.87(2) ? ? yes
P(4) C(25) 1.85(2) ? ? yes
P(4) C(26) 1.83(1) ? ? yes
P(4) C(27) 1.83(2) ? ? yes
F(1) C(71) 1.281 ? ? yes
F(2) C(71) 1.5180(2) ? ? yes
F(3) C(71) 1.4040(1) ? ? yes
N(1) N(2) 1.17(2) ? ? yes
N(3) C(33) 1.40(2) ? ? yes
N(3) C(40) 1.36(2) ? ? yes
N(4) C(60) 1.39(2) ? ? yes
N(4) C(67) 1.43(2) ? ? yes
N(5) C(51) 1.37(2) ? ? yes
N(5) C(58) 1.37(2) ? ? yes
N(6) C(42) 1.36(2) ? ? yes
N(6) C(49) 1.41(2) ? ? yes
C(3) C(4) 1.43(2) ? ? yes
C(3) C(8) 1.43(2) ? ? yes
C(4) C(5) 1.43(2) ? ? yes
C(5) C(6) 1.37(3) ? ? yes
C(6) C(7) 1.42(2) ? ? yes
C(7) C(8) 1.41(2) ? ? yes
C(11) C(12) 1.44(2) ? ? yes
C(11) C(16) 1.42(2) ? ? yes
C(12) C(13) 1.43(3) ? ? yes
C(13) C(14) 1.40(3) ? ? yes
C(14) C(15) 1.39(2) ? ? yes
C(15) C(16) 1.44(3) ? ? yes
C(19) C(20) 1.40(3) ? ? yes
C(19) C(24) 1.44(2) ? ? yes
C(20) C(21) 1.43(3) ? ? yes
C(21) C(22) 1.40(3) ? ? yes
C(22) C(23) 1.39(3) ? ? yes
C(23) C(24) 1.46(3) ? ? yes
C(27) C(28) 1.39(2) ? ? yes
C(27) C(32) 1.43(3) ? ? yes
C(28) C(29) 1.41(3) ? ? yes
C(29) C(30) 1.39(3) ? ? yes
C(30) C(31) 1.40(3) ? ? yes
C(31) C(32) 1.46(3) ? ? yes
C(33) C(34) 1.44(2) ? ? yes
C(33) C(68) 1.38(2) ? ? yes
C(34) C(35) 1.55(2) ? ? yes
C(34) C(37) 1.33(2) ? ? yes
C(35) C(36) 1.55(3) ? ? yes
C(37) C(38) 1.52(3) ? ? yes
C(37) C(40) 1.46(2) ? ? yes
C(38) C(39) 1.57(3) ? ? yes
C(40) C(41) 1.40(2) ? ? yes
C(41) C(42) 1.39(2) ? ? yes
C(42) C(43) 1.45(2) ? ? yes
C(43) C(44) 1.50(2) ? ? yes
C(43) C(46) 1.38(2) ? ? yes
C(44) C(45) 1.56(2) ? ? yes
C(46) C(47) 1.50(2) ? ? yes
C(46) C(49) 1.43(2) ? ? yes
C(47) C(48) 1.56(3) ? ? yes
C(49) C(50) 1.39(2) ? ? yes
C(50) C(51) 1.39(2) ? ? yes
C(51) C(52) 1.48(2) ? ? yes
C(52) C(53) 1.52(2) ? ? yes
C(52) C(55) 1.32(2) ? ? yes
C(53) C(54) 1.61(3) ? ? yes
C(55) C(56) 1.54(3) ? ? yes
C(55) C(58) 1.46(2) ? ? yes
C(56) C(57) 1.59(3) ? ? yes
C(58) C(59) 1.38(2) ? ? yes
C(59) C(60) 1.38(2) ? ? yes
C(60) C(61) 1.42(2) ? ? yes
C(61) C(62) 1.53(2) ? ? yes
C(61) C(64) 1.33(2) ? ? yes
C(62) C(63) 1.57(3) ? ? yes
C(64) C(65) 1.52(2) ? ? yes
C(64) C(67) 1.44(2) ? ? yes
C(65) C(66) 1.53(4) ? ? yes
C(67) C(68) 1.37(2) ? ? yes

loop_
_geom_hbond_atom_site_label_D
_geom_hbond_atom_site_label_H
_geom_hbond_atom_site_label_A
_geom_hbond_site_symmetry_D
_geom_hbond_site_symmetry_H
_geom_hbond_site_symmetry_A
_geom_hbond_distance_DH
_geom_hbond_distance_HA
_geom_hbond_distance_DA
_geom_hbond_angle_DHA
_geom_hbond_publ_flag
O7 H7 N10 . . 1_555 0.94(4) 1.74(3) 2.617(3) 154(3) yes
